data_4036680
loop_
_publ_author_name
'Turo\<ckin, Aleksej'
'Honeker, Roman'
'Raven, William'
'Selig, Philipp'

_publ_section_title
;
 Synthesis of Chiral Bicyclic Guanidinium Salts using
 Di(imidazole-1-yl)methanimine.
;
_journal_issue 11
_journal_name_full 'The Journal of organic chemistry'
_journal_page_first 4516
_journal_page_last 4529
_journal_paper_doi 10.1021/acs.joc.6b00283
_journal_volume 81
_journal_year 2016
_chemical_absolute_configuration rmad
_chemical_formula_moiety 'C33 H34 N3, Cl, 2(H2 O)'
_chemical_formula_sum 'C33 H38 Cl N3 O2'
_chemical_formula_weight 544.11
_chemical_melting_point unk
_chemical_name_common 10
_space_group_crystal_system orthorhombic
_space_group_IT_number 20
_space_group_name_Hall 'C 2c 2'
_space_group_name_H-M_alt 'C 2 2 21'
_atom_sites_solution_hydrogens mixed
_audit_creation_method SHELXL-2013
_cell_angle_alpha 90
_cell_angle_beta 90
_cell_angle_gamma 90
_cell_formula_units_Z 4
_cell_length_a 7.1107(11)
_cell_length_b 16.739(3)
_cell_length_c 23.312(4)
_cell_measurement_temperature 100(2)
_cell_volume 2774.7(8)
_computing_cell_refinement SMART
_computing_data_collection 'SMART (Bruker, 2001)'
_computing_data_reduction 'SAINT (Bruker, 1999)'
_computing_molecular_graphics 'PLATON (Spek, 2003)'
_computing_publication_material 'SHELXL2013 (Sheldrick, 2013)'
_computing_structure_refinement 'SHELXL2013 (Sheldrick, 2013)'
_computing_structure_solution 'SHELXS2013 (Sheldrick, 2013)'
_diffrn_ambient_temperature 100(2)
_diffrn_measured_fraction_theta_full 0.998
_diffrn_measured_fraction_theta_max 0.999
_diffrn_measurement_device_type 'CCD Area Detector'
_diffrn_measurement_method '\w scans'
_diffrn_radiation_type MoK\a
_diffrn_radiation_wavelength 0.71073
_diffrn_reflns_av_R_equivalents 0.1008
_diffrn_reflns_av_unetI/netI 0.0666
_diffrn_reflns_Laue_measured_fraction_full 0.998
_diffrn_reflns_Laue_measured_fraction_max 0.999
_diffrn_reflns_limit_h_max 8
_diffrn_reflns_limit_h_min -8
_diffrn_reflns_limit_k_max 20
_diffrn_reflns_limit_k_min -20
_diffrn_reflns_limit_l_max 28
_diffrn_reflns_limit_l_min -28
_diffrn_reflns_number 15776
_diffrn_reflns_point_group_measured_fraction_full 0.999
_diffrn_reflns_point_group_measured_fraction_max 0.999
_diffrn_reflns_theta_full 25.242
_diffrn_reflns_theta_max 25.465
_diffrn_reflns_theta_min 2.433
_diffrn_source 'Incoatec microsource'
_exptl_absorpt_coefficient_mu 0.174
_exptl_absorpt_correction_T_max 0.7452
_exptl_absorpt_correction_T_min 0.6446
_exptl_absorpt_correction_type multi-scan
_exptl_absorpt_process_details SADABS
_exptl_crystal_colour colourless
_exptl_crystal_density_diffrn 1.303
_exptl_crystal_description block
_exptl_crystal_F_000 1160
_exptl_crystal_size_max 0.310
_exptl_crystal_size_mid 0.150
_exptl_crystal_size_min 0.130
_refine_diff_density_max 0.514
_refine_diff_density_min -0.360
_refine_diff_density_rms 0.052
_refine_ls_abs_structure_details
;
 Flack x determined using 772 quotients [(I+)-(I-)]/[(I+)+(I-)]
 (Parsons and Flack (2004), Acta Cryst. A60, s61).
;
_refine_ls_abs_structure_Flack 0.08(7)
_refine_ls_extinction_method none
_refine_ls_goodness_of_fit_ref 1.049
_refine_ls_hydrogen_treatment mixed
_refine_ls_matrix_type full
_refine_ls_number_parameters 180
_refine_ls_number_reflns 2573
_refine_ls_number_restraints 0
_refine_ls_restrained_S_all 1.049
_refine_ls_R_factor_all 0.0674
_refine_ls_R_factor_gt 0.0492
_refine_ls_shift/su_max 0.000
_refine_ls_shift/su_mean 0.000
_refine_ls_structure_factor_coef Fsqd
_refine_ls_weighting_details
;
 w=1/[\s^2^(Fo^2^)+(0.0357P)^2^+1.5817P]
 where P=(Fo^2^+2Fc^2^)/3
;
_refine_ls_weighting_scheme calc
_refine_ls_wR_factor_gt 0.0969
_refine_ls_wR_factor_ref 0.1062
_reflns_Friedel_coverage 0.747
_reflns_Friedel_fraction_full 1.000
_reflns_Friedel_fraction_max 0.999
_reflns_number_gt 2124
_reflns_number_total 2573
_reflns_threshold_expression 'I > 2\s(I)'
_cod_data_source_file jo6b00283_si_001.cif
_cod_data_source_block 10
_cod_original_cell_volume 2774.7(7)
_cod_database_code 4036680
_shelx_space_group_comment
;
The symmetry employed for this shelxl refinement is uniquely defined
by the following loop, which should always be used as a source of
symmetry information in preference to the above space-group names.
They are only intended as comments.
;
_shelx_estimated_absorpt_t_min 0.948
_shelx_estimated_absorpt_t_max 0.978
_shelxl_version_number 2013-2

loop_
_space_group_symop_operation_xyz
'x, y, z'
'-x, -y, z+1/2'
'-x, y, -z+1/2'
'x, -y, -z'
'x+1/2, y+1/2, z'
'-x+1/2, -y+1/2, z+1/2'
'-x+1/2, y+1/2, -z+1/2'
'x+1/2, -y+1/2, -z'

loop_
_atom_site_label
_atom_site_type_symbol
_atom_site_fract_x
_atom_site_fract_y
_atom_site_fract_z
_atom_site_U_iso_or_equiv
_atom_site_adp_type
_atom_site_occupancy
_atom_site_site_symmetry_order
_atom_site_calc_flag
_atom_site_refinement_flags_posn
_atom_site_refinement_flags_adp
_atom_site_refinement_flags_occupancy
N1 N 1.5000 0.2092(3) 0.7500 0.0198(10) Uani 1 2 d S T P
N2 N 1.4930(5) 0.32914(18) 0.70084(12) 0.0202(7) Uani 1 1 d . . .
H2D H 1.4710 0.3867 0.7043 0.024 Uiso 1 1 d R U .
C1 C 1.5000 0.2886(3) 0.7500 0.0181(11) Uani 1 2 d S T P
C2 C 1.5170(7) 0.1615(2) 0.69739(15) 0.0238(9) Uani 1 1 d . . .
H2A H 1.3934 0.1378 0.6878 0.029 Uiso 1 1 calc R U .
H2B H 1.6073 0.1174 0.7038 0.029 Uiso 1 1 calc R U .
C3 C 1.5831(6) 0.2120(3) 0.64832(17) 0.0232(10) Uani 1 1 d . . .
H3A H 1.5694 0.1819 0.6120 0.028 Uiso 1 1 calc R U .
H3B H 1.7177 0.2252 0.6535 0.028 Uiso 1 1 calc R U .
C4 C 1.4683(6) 0.2884(2) 0.64542(15) 0.0195(9) Uani 1 1 d . . .
H4 H 1.5199 0.3232 0.6143 0.023 Uiso 1 1 calc R U .
C5 C 1.2552(6) 0.2734(2) 0.63387(16) 0.0182(9) Uani 1 1 d . . .
H5 H 1.2046 0.2456 0.6686 0.022 Uiso 1 1 calc R U .
C6 C 1.1481(5) 0.3509(3) 0.62856(16) 0.0191(9) Uani 1 1 d . . .
C7 C 1.0054(7) 0.3683(2) 0.66748(17) 0.0248(9) Uani 1 1 d . . .
H7 H 0.9789 0.3321 0.6978 0.030 Uiso 1 1 calc R U .
C8 C 0.9016(6) 0.4379(3) 0.6625(2) 0.0307(11) Uani 1 1 d . . .
H8 H 0.8037 0.4488 0.6891 0.037 Uiso 1 1 calc R U .
C9 C 0.9392(6) 0.4911(3) 0.6194(2) 0.0308(12) Uani 1 1 d . . .
H9 H 0.8672 0.5387 0.6160 0.037 Uiso 1 1 calc R U .
C10 C 1.0822(7) 0.4755(3) 0.58081(19) 0.0280(11) Uani 1 1 d . . .
H10 H 1.1095 0.5126 0.5512 0.034 Uiso 1 1 calc R U .
C11 C 1.1853(6) 0.4059(3) 0.58539(18) 0.0248(10) Uani 1 1 d . . .
H11 H 1.2830 0.3955 0.5586 0.030 Uiso 1 1 calc R U .
C12 C 1.2214(6) 0.2177(2) 0.58351(16) 0.0181(9) Uani 1 1 d . . .
C13 C 1.3157(6) 0.2245(3) 0.53162(17) 0.0218(10) Uani 1 1 d . . .
H13 H 1.4038 0.2666 0.5263 0.026 Uiso 1 1 calc R U .
C14 C 1.2832(6) 0.1709(2) 0.48757(17) 0.0238(10) Uani 1 1 d . . .
H14 H 1.3488 0.1763 0.4523 0.029 Uiso 1 1 calc R U .
C15 C 1.1557(6) 0.1095(2) 0.49470(17) 0.0222(10) Uani 1 1 d . . .
H15 H 1.1358 0.0719 0.4648 0.027 Uiso 1 1 calc R U .
C16 C 1.0579(6) 0.1031(3) 0.54533(17) 0.0238(10) Uani 1 1 d . . .
H16 H 0.9676 0.0618 0.5502 0.029 Uiso 1 1 calc R U .
C17 C 1.0916(6) 0.1572(2) 0.58932(17) 0.0214(9) Uani 1 1 d . . .
H17 H 1.0236 0.1523 0.6242 0.026 Uiso 1 1 calc R U .
Cl1 Cl 1.0000 0.15344(9) 0.7500 0.0258(4) Uani 1 2 d S T P
O1 O 0.9231(5) -0.00571(19) 0.68515(15) 0.0453(10) Uani 1 1 d . . .
H1E H 0.8008 -0.0007 0.6620 0.13(3) Uiso 1 1 d R . .
H1F H 0.9543 0.0384 0.7068 0.12(3) Uiso 1 1 d R . .

loop_
_atom_site_aniso_label
_atom_site_aniso_U_11
_atom_site_aniso_U_22
_atom_site_aniso_U_33
_atom_site_aniso_U_23
_atom_site_aniso_U_13
_atom_site_aniso_U_12
N1 0.019(2) 0.015(2) 0.025(2) 0.000 -0.004(3) 0.000
N2 0.0235(18) 0.0174(17) 0.0197(16) -0.0016(13) -0.0052(17) -0.0013(18)
C1 0.014(3) 0.020(3) 0.021(3) 0.000 -0.002(3) 0.000
C2 0.027(2) 0.020(2) 0.025(2) -0.0034(17) -0.009(2) 0.007(2)
C3 0.019(2) 0.024(2) 0.026(2) -0.0046(18) -0.0073(18) 0.006(2)
C4 0.019(2) 0.023(2) 0.0171(19) -0.0025(16) -0.0006(18) -0.0005(19)
C5 0.017(2) 0.021(2) 0.0163(19) 0.0003(17) 0.0007(17) 0.0003(19)
C6 0.017(2) 0.021(2) 0.020(2) -0.0041(18) -0.0051(17) 0.0008(19)
C7 0.023(2) 0.024(2) 0.028(2) -0.0033(17) -0.001(2) -0.003(2)
C8 0.018(2) 0.033(3) 0.041(3) -0.013(2) 0.001(2) 0.006(2)
C9 0.028(3) 0.020(2) 0.044(3) -0.008(2) -0.016(2) 0.008(2)
C10 0.037(3) 0.021(2) 0.026(2) -0.0015(19) -0.008(2) 0.002(2)
C11 0.025(3) 0.029(3) 0.021(2) -0.0032(19) -0.0010(19) 0.000(2)
C12 0.017(2) 0.016(2) 0.021(2) 0.0011(18) -0.0057(18) 0.0019(19)
C13 0.018(2) 0.022(3) 0.025(2) 0.0012(19) 0.0008(18) -0.0017(19)
C14 0.023(2) 0.027(3) 0.021(2) -0.0023(18) 0.0030(18) 0.004(2)
C15 0.028(2) 0.016(2) 0.023(2) -0.0051(18) -0.0046(19) 0.006(2)
C16 0.025(3) 0.016(2) 0.029(2) 0.0011(18) -0.0031(19) -0.0011(19)
C17 0.020(2) 0.021(2) 0.023(2) 0.0000(19) 0.0012(18) 0.004(2)
Cl1 0.0273(8) 0.0263(8) 0.0239(7) 0.000 -0.0003(7) 0.000
O1 0.053(2) 0.027(2) 0.056(2) -0.0034(17) -0.0231(19) 0.0017(17)

loop_
_atom_type_symbol
_atom_type_description
_atom_type_scat_dispersion_real
_atom_type_scat_dispersion_imag
_atom_type_scat_source
C C 0.0033 0.0016 'International Tables Vol C Tables 4.2.6.8 and 6.1.1.4'
H H 0.0000 0.0000 'International Tables Vol C Tables 4.2.6.8 and 6.1.1.4'
N N 0.0061 0.0033 'International Tables Vol C Tables 4.2.6.8 and 6.1.1.4'
Cl Cl 0.1484 0.1585 'International Tables Vol C Tables 4.2.6.8 and 6.1.1.4'
O O 0.0106 0.0060 'International Tables Vol C Tables 4.2.6.8 and 6.1.1.4'

loop_
_geom_angle_atom_site_label_1
_geom_angle_atom_site_label_2
_geom_angle_atom_site_label_3
_geom_angle
_geom_angle_site_symmetry_1
_geom_angle_site_symmetry_3
C1 N1 C2 122.9(2) . .
C1 N1 C2 122.9(2) . 3_856
C2 N1 C2 114.2(4) . 3_856
C1 N2 C4 121.6(3) . .
C1 N2 H2D 115.8 . .
C4 N2 H2D 120.6 . .
N1 C1 N2 120.6(2) . 3_856
N1 C1 N2 120.6(2) . .
N2 C1 N2 118.8(5) 3_856 .
N1 C2 C3 111.0(3) . .
N1 C2 H2A 109.4 . .
C3 C2 H2A 109.4 . .
N1 C2 H2B 109.4 . .
C3 C2 H2B 109.4 . .
H2A C2 H2B 108.0 . .
C2 C3 C4 109.9(3) . .
C2 C3 H3A 109.7 . .
C4 C3 H3A 109.7 . .
C2 C3 H3B 109.7 . .
C4 C3 H3B 109.7 . .
H3A C3 H3B 108.2 . .
N2 C4 C3 106.7(3) . .
N2 C4 C5 110.0(3) . .
C3 C4 C5 113.2(3) . .
N2 C4 H4 109.0 . .
C3 C4 H4 109.0 . .
C5 C4 H4 109.0 . .
C6 C5 C12 112.6(3) . .
C6 C5 C4 111.4(3) . .
C12 C5 C4 112.7(3) . .
C6 C5 H5 106.5 . .
C12 C5 H5 106.5 . .
C4 C5 H5 106.5 . .
C11 C6 C7 118.2(4) . .
C11 C6 C5 122.2(4) . .
C7 C6 C5 119.6(4) . .
C8 C7 C6 120.7(4) . .
C8 C7 H7 119.7 . .
C6 C7 H7 119.7 . .
C9 C8 C7 120.3(4) . .
C9 C8 H8 119.8 . .
C7 C8 H8 119.8 . .
C8 C9 C10 119.9(4) . .
C8 C9 H9 120.1 . .
C10 C9 H9 120.1 . .
C11 C10 C9 120.0(4) . .
C11 C10 H10 120.0 . .
C9 C10 H10 120.0 . .
C10 C11 C6 120.9(4) . .
C10 C11 H11 119.5 . .
C6 C11 H11 119.5 . .
C17 C12 C13 118.0(4) . .
C17 C12 C5 118.8(3) . .
C13 C12 C5 123.2(4) . .
C14 C13 C12 120.8(4) . .
C14 C13 H13 119.6 . .
C12 C13 H13 119.6 . .
C15 C14 C13 120.2(4) . .
C15 C14 H14 119.9 . .
C13 C14 H14 119.9 . .
C16 C15 C14 119.6(4) . .
C16 C15 H15 120.2 . .
C14 C15 H15 120.2 . .
C15 C16 C17 119.7(4) . .
C15 C16 H16 120.1 . .
C17 C16 H16 120.1 . .
C12 C17 C16 121.5(4) . .
C12 C17 H17 119.2 . .
C16 C17 H17 119.2 . .
H1E O1 H1F 115.2 . .

loop_
_geom_bond_atom_site_label_1
_geom_bond_atom_site_label_2
_geom_bond_distance
_geom_bond_site_symmetry_2
N1 C1 1.330(7) .
N1 C2 1.468(4) .
N1 C2 1.468(4) 3_856
N2 C1 1.333(4) .
N2 C4 1.471(4) .
N2 H2D 0.9802 .
C1 N2 1.333(4) 3_856
C2 C3 1.497(5) .
C2 H2A 0.9900 .
C2 H2B 0.9900 .
C3 C4 1.520(5) .
C3 H3A 0.9900 .
C3 H3B 0.9900 .
C4 C5 1.560(6) .
C4 H4 1.0000 .
C5 C6 1.510(6) .
C5 C12 1.518(5) .
C5 H5 1.0000 .
C6 C11 1.389(6) .
C6 C7 1.392(6) .
C7 C8 1.383(6) .
C7 H7 0.9500 .
C8 C9 1.369(6) .
C8 H8 0.9500 .
C9 C10 1.382(6) .
C9 H9 0.9500 .
C10 C11 1.380(6) .
C10 H10 0.9500 .
C11 H11 0.9500 .
C12 C17 1.378(6) .
C12 C13 1.388(5) .
C13 C14 1.384(5) .
C13 H13 0.9500 .
C14 C15 1.380(6) .
C14 H14 0.9500 .
C15 C16 1.374(6) .
C15 H15 0.9500 .
C16 C17 1.389(5) .
C16 H16 0.9500 .
C17 H17 0.9500 .
O1 H1E 1.0272 .
O1 H1F 0.9211 .
